data_8103464
loop_
_publ_author_name
'Thomasson, R.'
'Sotofte, I.'
'Sjoevall, R.'
'Bovin, J.O.'
'Norrestam, R.'
'Carlsson, A.'

_publ_section_title
;
 The crystal structure of a blatterite mineral, Mg1.33 Mn1.44 Fe0.05Sb0.17
 O2 B O3, a combined single crystal X-ray and HREM study
;
_journal_name_full 'Zeitschrift fuer Kristallographie (149,1979-)'
_journal_page_first 440
_journal_page_last 448
_journal_volume 211
_journal_year 1996
_chemical_formula_sum 'B Mg1.2456 Mn1.567 O5 Sb0.1875'
_chemical_name_systematic 'Mg1.2456 Mn1.567 Sb0.1875 O2 B O3'
_space_group_IT_number 58
_symmetry_space_group_name_Hall '-P 2 2n'
_symmetry_space_group_name_H-M 'P n n m'
_cell_angle_alpha 90
_cell_angle_beta 90
_cell_angle_gamma 90
_cell_formula_units_Z 32
_cell_length_a 37.384
_cell_length_b 12.568
_cell_length_c 6.2
_cell_volume 2913.021
_citation_journal_id_ASTM ZEKRDZ
_cod_data_source_file boron0-1_349.cif
_cod_data_source_block B1Mg1.2456Mn1.567O5Sb0.1875
_cod_original_formula_sum 'B1 Mg1.2456 Mn1.567 O5 Sb0.1875'
_cod_database_code 8103464

loop_
_symmetry_equiv_pos_as_xyz
x,y,z
-x,-y,z
x+1/2,-y+1/2,-z+1/2
-x+1/2,y+1/2,-z+1/2
-x,-y,-z
x,y,-z
-x-1/2,y-1/2,z-1/2
x-1/2,-y-1/2,z-1/2

loop_
_atom_site_label
_atom_site_type_symbol
_atom_site_fract_x
_atom_site_fract_y
_atom_site_fract_z
_atom_site_occupancy
_atom_site_U_iso_or_equiv
B6 B+3 0.3676 0.0455 0.5 1 0.0
Mn3 Mn+2 0.0273 0.4089 0 0.365 0.0
O25 O-2 0.4053 0.0447 0.5 1 0.0
Mg8 Mg+2 0.314 0.461 0.2463 0.69 0.0
Sb2 Sb+5 0.3747 0.2881 0 1 0.0
O31 O-2 0.475 0.3548 0 1 0.0
O10 O-2 0.1609 0.2557 0.2817 1 0.0
Mg1 Mg+2 0 0 0 0.69 0.0
Mg4 Mg+2 0.0525 0.3992 0 0.135 0.0
Mn14 Mn+2 0.3745 0.2881 0.5 0.41 0.0
B3 B+3 0.256 0.321 0 1 0.0
O1 O-2 0.0399 0.0322 0.2667 1 0.0
Mg6 Mg+2 0.0614 0.1726 0.2502 0.63 0.0
Mg3 Mg+2 0.0273 0.4089 0 0.135 0.0
Mn2 Mn+2 0 0.5 0.5 1 0.0
O32 O-2 0.472 0.3507 0.5 1 0.0
O19 O-2 0.2758 0.4154 0 1 0.0
Mg9 Mg+2 0.3102 0.1842 0.2562 0.78 0.0
O9 O-2 0.1549 0.032 0.5 1 0.0
O11 O-2 0.1497 0.4462 0 1 0.0
O12 O-2 0.1526 0.4532 0.5 1 0.0
O21 O-2 0.3488 0.1419 0 1 0.0
Sb1 Sb+5 0 0 0.5 1 0.0
O23 O-2 0.3413 0.3223 0.2335 1 0.0
O28 O-2 0.4016 0.4429 0.5 1 0.0
Mn8 Mn+2 0.1197 0.307 0 0.8 0.0
Mn10 Mn+2 0.1865 0.1813 0 1 0.0
Mg10 Mg+2 0.4362 0.1163 0.2521 0.54 0.0
O14 O-2 0.2196 0.3221 0 1 0.0
Mn16 Mn+2 0.1891 0.4064 0.2481 0.51 0.0
Mg7 Mg+2 0.1891 0.4064 0.2481 0.49 0.0
O27 O-2 0.4001 0.4352 0 1 0.0
O5 O-2 0.0979 0.1347 0 1 0.0
O3 O-2 0.0298 0.2429 0.5 1 0.0
Mn12 Mn+2 0.2531 0.0649 0 1 0.0
Mn1 Mn+2 0 0 0 0.31 0.0
O18 O-2 0.2761 0.2354 0.5 1 0.0
Mn7 Mn+2 0.1271 0.2825 0 0.1 0.0
B1 B+3 0.1177 0.0403 0 1 0.0
O6 O-2 0.0988 0.1245 0.5 1 0.0
O17 O-2 0.2756 0.226 0 1 0.0
O20 O-2 0.2791 0.4234 0.5 1 0.0
O15 O-2 0.2216 0.3375 0.5 1 0.0
Mg11 Mg+2 0.4367 0.3961 0.2588 1 0.0
Mn18 Mn+2 0.3102 0.1842 0.2562 0.22 0.0
B7 B+3 0.4926 0.2544 0 1 0.0
Mn13 Mn+2 0.2524 0.0663 0.5 1 0.0
B2 B+3 0.1183 0.0356 0.5 1 0.0
B5 B+3 0.3685 0.0445 0 1 0.0
O7 O-2 0.0896 0.3189 0.2851 1 0.0
Mg2 Mg+2 0.01 0.4628 0 0.5 0.0
O16 O-2 0.2842 0.0427 0.2691 1 0.0
Mn17 Mn+2 0.314 0.461 0.2463 0.31 0.0
Mg5 Mg+2 0.3745 0.2881 0.5 0.59 0.0
O29 O-2 0.4738 0.1637 0 1 0.0
Mn4 Mn+2 0.0525 0.3992 0 0.365 0.0
O4 O-2 0.0357 0.4694 0.2889 1 0.0
O26 O-2 0.4086 0.2573 0.234 1 0.0
O2 O-2 0.0284 0.2428 0 1 0.0
Mn11 Mn+2 0.1896 0.1842 0.5 1 0.0
Mn9 Mn+2 0.1257 0.2855 0.5 1 0.0
O8 O-2 0.154 0.0368 0 1 0.0
O30 O-2 0.4736 0.1614 0.5 1 0.0
Mn15 Mn+2 0.0614 0.1726 0.2502 0.37 0.0
O22 O-2 0.3497 0.1385 0.5 1 0.0
Mn19 Mn+2 0.4362 0.1163 0.2521 0.46 0.0
B4 B+3 0.2593 0.3302 0.5 1 0.0
O13 O-2 0.2152 0.107 0.2809 1 0.0
B8 B+3 0.491 0.2581 0.5 1 0.0
Mn5 Mn+2 0.0635 0.3961 0.5 1 0.0
Mn6 Mn+2 0.1042 0.3648 0 0.1 0.0
O24 O-2 0.404 0.0461 0 1 0.0
